data_2240042
loop_
_publ_author_name
'Jiang, Xi-Fu'
'Zhao, Ru-Xia'
'Zhang, Shu-Hua'

_publ_section_title
;
 Crystal structure of
 aquachloridobis(2-ethoxy-6-formylphenolato-\k^2^<i>O</i>^1^,<i>O</i>^6^)iron(III)
 acetonitrile hemisolvate
;
_journal_coeditor_code LH5728
_journal_issue 11
_journal_name_full 'Acta Crystallographica Section E'
_journal_page_first 269
_journal_page_last 271
_journal_paper_doi 10.1107/S1600536814021205
_journal_volume 70
_journal_year 2014
_chemical_formula_iupac '[Fe (C9 H9 O3)2 Cl (H2 O)] , 0.5C2 H3 N '
_chemical_formula_moiety 'C18 H20 Cl Fe O7 , 0.5(C2 H3 N)'
_chemical_formula_sum 'C19 H21.5 Cl Fe N0.5 O7'
_chemical_formula_weight 460.17
_chemical_name_systematic
'Aquachloridobis(2-ethoxy-6-formylphenolato-\k^2^<i>O</i>^1^,<i>O</i>^6^)iron(III) acetonitrile hemisolvate'
_space_group_IT_number 14
_space_group_name_Hall '-P 2ybc'
_symmetry_cell_setting monoclinic
_symmetry_space_group_name_Hall '-P 2ybc'
_symmetry_space_group_name_H-M 'P 1 21/c 1'
_atom_sites_solution_hydrogens geom
_atom_sites_solution_primary direct
_atom_sites_solution_secondary difmap
_audit_creation_method SHELXL-97
_cell_angle_alpha 90.00
_cell_angle_beta 105.981(3)
_cell_angle_gamma 90.00
_cell_formula_units_Z 8
_cell_length_a 11.8565(4)
_cell_length_b 18.0786(5)
_cell_length_c 20.5785(6)
_cell_measurement_reflns_used 8118
_cell_measurement_temperature 293(2)
_cell_measurement_theta_max 28.489
_cell_measurement_theta_min 3.586
_cell_volume 4240.5(2)
_computing_cell_refinement
;
CrysAlisPro (Agilent, 2012)
;
_computing_data_collection
;
CrysAlisPro (Agilent, 2012)
;
_computing_data_reduction
;
CrysAlisPro (Agilent, 2012)
;
_computing_molecular_graphics
;
SHELXTL (Sheldrick, 2008) and PLATON (Spek, 2009)
;
_computing_publication_material
;
Olex2 (Dolomanov <i>et al.</i>,  2009)
;
_computing_structure_refinement
;
SHELXL97 (Sheldrick, 2008)
;
_computing_structure_solution
;
SHELXS97 (Sheldrick, 2008)
;
_diffrn_ambient_temperature 293(2)
_diffrn_detector_area_resol_mean 0
_diffrn_measured_fraction_theta_full 0.998
_diffrn_measured_fraction_theta_max 0.998
_diffrn_measurement_device_type 'SuperNova, Single source at offset, Eos'
_diffrn_measurement_method '\w scans'
_diffrn_radiation_monochromator graphite
_diffrn_radiation_source 'fine-focus sealed tube'
_diffrn_radiation_type MoK\a
_diffrn_radiation_wavelength 0.71073
_diffrn_reflns_av_R_equivalents 0.0223
_diffrn_reflns_av_sigmaI/netI 0.0316
_diffrn_reflns_limit_h_max 14
_diffrn_reflns_limit_h_min -11
_diffrn_reflns_limit_k_max 15
_diffrn_reflns_limit_k_min -21
_diffrn_reflns_limit_l_max 24
_diffrn_reflns_limit_l_min -24
_diffrn_reflns_number 17797
_diffrn_reflns_theta_full 25.10
_diffrn_reflns_theta_max 25.10
_diffrn_reflns_theta_min 2.88
_diffrn_standards_decay_% 0
_diffrn_standards_interval_count 0
_diffrn_standards_interval_time 0
_diffrn_standards_number 0
_exptl_absorpt_coefficient_mu 0.875
_exptl_absorpt_correction_T_max 0.848
_exptl_absorpt_correction_T_min 0.811
_exptl_absorpt_correction_type multi-scan
_exptl_absorpt_process_details
;
(CrysAlis RED; Agilent, 2012)
;
_exptl_crystal_colour Black
_exptl_crystal_density_diffrn 1.442
_exptl_crystal_density_method 'not measured'
_exptl_crystal_description block
_exptl_crystal_F_000 1904
_exptl_crystal_size_max 0.24
_exptl_crystal_size_mid 0.22
_exptl_crystal_size_min 0.19
_refine_diff_density_max 0.270
_refine_diff_density_min -0.236
_refine_ls_extinction_method none
_refine_ls_goodness_of_fit_ref 1.004
_refine_ls_hydrogen_treatment constr
_refine_ls_matrix_type full
_refine_ls_number_parameters 517
_refine_ls_number_reflns 7544
_refine_ls_number_restraints 0
_refine_ls_restrained_S_all 1.004
_refine_ls_R_factor_all 0.0491
_refine_ls_R_factor_gt 0.0366
_refine_ls_shift/su_max 0.001
_refine_ls_shift/su_mean 0.000
_refine_ls_structure_factor_coef Fsqd
_refine_ls_weighting_details 'calc w=1/[\s^2^(Fo^2^)+(0.0404P)^2^+2.8341P] where P=(Fo^2^+2Fc^2^)/3'
_refine_ls_weighting_scheme calc
_refine_ls_wR_factor_gt 0.0887
_refine_ls_wR_factor_ref 0.0972
_reflns_number_gt 6145
_reflns_number_total 7544
_reflns_threshold_expression I>2\s(I)
_cod_data_source_file lh5728sup1.cif
_cod_data_source_block I
_cod_depositor_comments 'Adding full bibliography for 2240042.cif.'
_cod_original_sg_symbol_H-M 'P 21/c '
_cod_database_code 2240042
_cod_database_fobs_code 2240042

loop_
_symmetry_equiv_pos_as_xyz
'x, y, z'
'-x, y+1/2, -z+1/2'
'-x, -y, -z'
'x, -y-1/2, z-1/2'

loop_
_atom_site_type_symbol
_atom_site_label
_atom_site_fract_x
_atom_site_fract_y
_atom_site_fract_z
_atom_site_U_iso_or_equiv
_atom_site_adp_type
_atom_site_calc_flag
_atom_site_refinement_flags
_atom_site_occupancy
_atom_site_symmetry_multiplicity
C C1 0.4723(2) 0.43070(13) 0.87478(12) 0.0313(5) Uani d . 1 1
C C2 0.5036(2) 0.41391(14) 0.94458(12) 0.0361(6) Uani d . 1 1
C C3 0.6098(2) 0.44226(16) 0.98744(14) 0.0467(7) Uani d . 1 1
H H3 0.6308 0.4311 1.0333 0.056 Uiso calc R 1 1
C C4 0.6807(2) 0.48534(17) 0.96195(15) 0.0511(8) Uani d . 1 1
H H4 0.7501 0.5036 0.9905 0.061 Uiso calc R 1 1
C C5 0.6504(2) 0.50250(15) 0.89322(14) 0.0457(7) Uani d . 1 1
H H5 0.6999 0.5323 0.8764 0.055 Uiso calc R 1 1
C C6 0.5483(2) 0.47596(14) 0.84989(13) 0.0357(6) Uani d . 1 1
C C7 0.4316(2) 0.37029(15) 0.97413(12) 0.0411(6) Uani d . 1 1
H H7A 0.4588 0.3627 1.0205 0.049 Uiso calc R 1 1
C C8 0.5749(3) 0.54206(16) 0.75438(15) 0.0500(7) Uani d . 1 1
H H8A 0.6522 0.5229 0.7564 0.060 Uiso calc R 1 1
H H8B 0.5843 0.5876 0.7802 0.060 Uiso calc R 1 1
C C9 0.5078(3) 0.5565(2) 0.68265(17) 0.0771(11) Uani d . 1 1
H H9A 0.4918 0.5104 0.6587 0.116 Uiso calc R 1 1
H H9B 0.5534 0.5876 0.6617 0.116 Uiso calc R 1 1
H H9C 0.4352 0.5807 0.6815 0.116 Uiso calc R 1 1
C C10 0.0680(2) 0.31538(14) 0.71813(12) 0.0356(6) Uani d . 1 1
C C11 -0.0010(2) 0.27358(15) 0.74985(14) 0.0392(6) Uani d . 1 1
C C12 -0.1098(3) 0.24408(18) 0.71145(17) 0.0557(8) Uani d . 1 1
H H12 -0.1553 0.2164 0.7328 0.067 Uiso calc R 1 1
C C13 -0.1476(3) 0.2559(2) 0.64441(18) 0.0737(11) Uani d . 1 1
H H13 -0.2191 0.2363 0.6198 0.088 Uiso calc R 1 1
C C14 -0.0808(3) 0.2970(2) 0.61172(16) 0.0684(10) Uani d . 1 1
H H14 -0.1079 0.3044 0.5653 0.082 Uiso calc R 1 1
C C15 0.0254(2) 0.32719(17) 0.64725(14) 0.0473(7) Uani d . 1 1
C C16 0.0336(2) 0.25793(14) 0.82021(14) 0.0413(6) Uani d . 1 1
H H16 -0.0186 0.2297 0.8363 0.050 Uiso calc R 1 1
C C17 0.0579(3) 0.3882(2) 0.55026(15) 0.0729(11) Uani d . 1 1
H H17A -0.0163 0.4141 0.5415 0.088 Uiso calc R 1 1
H H17B 0.0466 0.3441 0.5223 0.088 Uiso calc R 1 1
C C18 0.1481(4) 0.4368(2) 0.53403(17) 0.0868(13) Uani d . 1 1
H H18A 0.1240 0.4494 0.4869 0.130 Uiso calc R 1 1
H H18B 0.2218 0.4112 0.5441 0.130 Uiso calc R 1 1
H H18C 0.1566 0.4811 0.5606 0.130 Uiso calc R 1 1
C C19 0.6290(2) 0.30649(14) 0.80685(12) 0.0351(6) Uani d . 1 1
C C20 0.6729(2) 0.29049(15) 0.87667(13) 0.0412(6) Uani d . 1 1
C C21 0.7816(3) 0.31710(18) 0.91231(15) 0.0554(8) Uani d . 1 1
H H21 0.8107 0.3059 0.9580 0.066 Uiso calc R 1 1
C C22 0.8483(3) 0.36059(18) 0.88073(16) 0.0567(8) Uani d . 1 1
H H22 0.9203 0.3790 0.9058 0.068 Uiso calc R 1 1
C C23 0.8093(2) 0.37603(16) 0.81448(16) 0.0495(7) Uani d . 1 1
H H23 0.8551 0.4045 0.7939 0.059 Uiso calc R 1 1
C C24 0.6985(2) 0.34914(15) 0.77547(13) 0.0399(6) Uani d . 1 1
C C25 0.6616(2) 0.36812(15) 0.70571(14) 0.0436(7) Uani d . 1 1
H H25 0.7135 0.3969 0.6899 0.052 Uiso calc R 1 1
C C26 0.6419(3) 0.2228(2) 0.97025(15) 0.0687(10) Uani d . 1 1
H H26A 0.6566 0.2642 1.0014 0.082 Uiso calc R 1 1
H H26B 0.7149 0.1960 0.9758 0.082 Uiso calc R 1 1
C C27 0.5526(4) 0.1736(2) 0.98454(17) 0.0903(13) Uani d . 1 1
H H27A 0.5799 0.1554 1.0300 0.135 Uiso calc R 1 1
H H27B 0.5386 0.1328 0.9535 0.135 Uiso calc R 1 1
H H27C 0.4810 0.2007 0.9794 0.135 Uiso calc R 1 1
C C28 0.2287(2) 0.18807(13) 0.65121(12) 0.0308(5) Uani d . 1 1
C C29 0.1559(2) 0.14007(14) 0.67567(13) 0.0363(6) Uani d . 1 1
C C30 0.0640(3) 0.10353(16) 0.63112(16) 0.0535(8) Uani d . 1 1
H H30 0.0163 0.0720 0.6476 0.064 Uiso calc R 1 1
C C31 0.0426(3) 0.11373(19) 0.56139(16) 0.0644(9) Uani d . 1 1
H H31 -0.0184 0.0881 0.5319 0.077 Uiso calc R 1 1
C C32 0.1090(3) 0.16011(18) 0.53657(15) 0.0540(8) Uani d . 1 1
H H32 0.0930 0.1669 0.4901 0.065 Uiso calc R 1 1
C C33 0.2032(2) 0.19863(14) 0.58073(12) 0.0352(6) Uani d . 1 1
C C34 0.2671(2) 0.24922(14) 0.55117(12) 0.0365(6) Uani d . 1 1
H H34 0.2399 0.2553 0.5046 0.044 Uiso calc R 1 1
C C35 0.1192(3) 0.08154(17) 0.77209(17) 0.0576(8) Uani d . 1 1
H H35A 0.1187 0.0336 0.7509 0.069 Uiso calc R 1 1
H H35B 0.0388 0.0983 0.7637 0.069 Uiso calc R 1 1
C C36 0.1749(3) 0.0756(2) 0.84620(18) 0.0783(11) Uani d . 1 1
H H36A 0.1315 0.0412 0.8655 0.117 Uiso calc R 1 1
H H36B 0.1747 0.1232 0.8668 0.117 Uiso calc R 1 1
H H36C 0.2542 0.0586 0.8541 0.117 Uiso calc R 1 1
C C37 0.7841(4) 0.4555(2) 0.2688(2) 0.0958(14) Uani d . 1 1
H H37A 0.7900 0.4268 0.2306 0.144 Uiso calc R 1 1
H H37B 0.8267 0.5009 0.2703 0.144 Uiso calc R 1 1
H H37C 0.7032 0.4663 0.2647 0.144 Uiso calc R 1 1
C C38 0.8329(4) 0.4144(2) 0.3298(2) 0.0813(12) Uani d . 1 1
Cl Cl1 0.13472(7) 0.44690(4) 0.86746(4) 0.0548(2) Uani d . 1 1
Cl Cl2 0.55591(7) 0.18069(4) 0.65509(4) 0.05256(19) Uani d . 1 1
Fe Fe1 0.24653(3) 0.35131(2) 0.845034(16) 0.03200(11) Uani d . 1 1
Fe Fe2 0.44691(3) 0.27615(2) 0.680267(17) 0.03308(11) Uani d . 1 1
H H7 0.4102 0.2531 0.8409 0.050 Uiso d R 1 1
H H14A 0.2855 0.3687 0.6893 0.050 Uiso d R 1 1
H H7B 0.3042 0.2300 0.7991 0.050 Uiso d R 1 1
H H14B 0.3926 0.3959 0.7267 0.050 Uiso d R 1 1
N N1 0.8708(4) 0.3813(2) 0.3776(2) 0.1248(16) Uani d . 1 1
O O1 0.37557(14) 0.40635(9) 0.83148(8) 0.0357(4) Uani d . 1 1
O O2 0.33580(16) 0.34094(10) 0.94490(8) 0.0422(4) Uani d . 1 1
O O3 0.17033(14) 0.34421(10) 0.74945(8) 0.0368(4) Uani d . 1 1
O O4 0.12491(16) 0.27731(10) 0.86278(9) 0.0421(4) Uani d . 1 1
O O5 0.09822(18) 0.36832(12) 0.62027(9) 0.0562(6) Uani d . 1 1
O O6 0.51042(16) 0.48883(10) 0.78201(9) 0.0417(4) Uani d . 1 1
O O7 0.33730(15) 0.24998(10) 0.83627(8) 0.0392(4) Uani d . 1 1
O O8 0.31635(14) 0.22101(9) 0.69505(8) 0.0335(4) Uani d . 1 1
O O9 0.35436(16) 0.28597(10) 0.58031(8) 0.0403(4) Uani d . 1 1
O O10 0.52406(15) 0.28135(10) 0.77521(8) 0.0376(4) Uani d . 1 1
O O11 0.56879(16) 0.35092(11) 0.66343(9) 0.0446(5) Uani d . 1 1
O O12 0.59928(17) 0.24897(12) 0.90188(9) 0.0515(5) Uani d . 1 1
O O13 0.18531(16) 0.13332(10) 0.74457(9) 0.0420(4) Uani d . 1 1
O O14 0.35666(15) 0.37611(10) 0.69009(8) 0.0391(4) Uani d . 1 1

loop_
_atom_site_aniso_label
_atom_site_aniso_U_11
_atom_site_aniso_U_22
_atom_site_aniso_U_33
_atom_site_aniso_U_12
_atom_site_aniso_U_13
_atom_site_aniso_U_23
C1 0.0282(13) 0.0326(13) 0.0322(13) -0.0006(10) 0.0065(10) -0.0087(11)
C2 0.0313(14) 0.0454(15) 0.0306(13) 0.0007(11) 0.0070(11) -0.0066(11)
C3 0.0394(16) 0.0601(18) 0.0342(14) 0.0006(14) -0.0004(12) -0.0133(13)
C4 0.0341(15) 0.0617(19) 0.0515(17) -0.0091(14) 0.0017(13) -0.0206(15)
C5 0.0368(15) 0.0457(16) 0.0538(17) -0.0092(12) 0.0113(13) -0.0114(14)
C6 0.0327(14) 0.0365(14) 0.0381(14) -0.0027(11) 0.0100(11) -0.0065(11)
C7 0.0434(16) 0.0526(16) 0.0235(12) 0.0017(13) 0.0029(11) -0.0024(12)
C8 0.0502(18) 0.0429(16) 0.0629(19) -0.0088(13) 0.0258(15) 0.0053(14)
C9 0.076(3) 0.089(3) 0.069(2) -0.013(2) 0.025(2) 0.031(2)
C10 0.0267(13) 0.0404(14) 0.0352(13) 0.0073(11) 0.0011(11) -0.0065(12)
C11 0.0287(14) 0.0440(15) 0.0447(15) -0.0002(11) 0.0099(12) -0.0111(12)
C12 0.0345(16) 0.065(2) 0.065(2) -0.0077(14) 0.0099(15) -0.0148(17)
C13 0.0355(18) 0.108(3) 0.067(2) -0.0123(19) -0.0041(17) -0.022(2)
C14 0.0471(19) 0.102(3) 0.0422(17) 0.0010(19) -0.0112(15) -0.0115(18)
C15 0.0385(16) 0.0628(19) 0.0356(14) 0.0097(14) 0.0018(12) -0.0037(14)
C16 0.0349(15) 0.0388(14) 0.0536(17) -0.0069(12) 0.0179(13) -0.0040(13)
C17 0.084(3) 0.093(3) 0.0333(16) 0.032(2) 0.0016(16) 0.0142(17)
C18 0.131(4) 0.084(3) 0.049(2) 0.027(3) 0.033(2) 0.0260(19)
C19 0.0261(13) 0.0431(14) 0.0335(13) 0.0029(11) 0.0040(11) -0.0105(11)
C20 0.0327(14) 0.0521(16) 0.0354(14) 0.0063(12) 0.0038(12) -0.0033(13)
C21 0.0413(17) 0.070(2) 0.0426(16) 0.0059(15) -0.0086(14) -0.0056(15)
C22 0.0320(16) 0.069(2) 0.060(2) -0.0048(14) -0.0034(14) -0.0154(17)
C23 0.0312(15) 0.0517(17) 0.065(2) -0.0040(13) 0.0128(14) -0.0137(15)
C24 0.0312(14) 0.0463(15) 0.0420(15) -0.0013(12) 0.0100(12) -0.0116(12)
C25 0.0366(15) 0.0462(16) 0.0518(16) -0.0091(12) 0.0187(13) -0.0066(13)
C26 0.078(3) 0.088(3) 0.0302(15) 0.004(2) -0.0023(16) 0.0079(16)
C27 0.109(3) 0.119(3) 0.0420(19) -0.007(3) 0.019(2) 0.016(2)
C28 0.0261(12) 0.0312(12) 0.0340(13) 0.0022(10) 0.0065(10) -0.0069(11)
C29 0.0313(14) 0.0384(14) 0.0386(14) -0.0006(11) 0.0089(11) -0.0049(12)
C30 0.0401(16) 0.0514(17) 0.067(2) -0.0149(14) 0.0118(15) -0.0030(16)
C31 0.0495(19) 0.081(2) 0.0526(19) -0.0257(17) -0.0029(15) -0.0149(18)
C32 0.0459(18) 0.070(2) 0.0384(15) -0.0093(15) -0.0018(13) -0.0072(15)
C33 0.0319(14) 0.0409(14) 0.0307(13) 0.0018(11) 0.0049(11) -0.0066(11)
C34 0.0373(15) 0.0473(15) 0.0238(12) 0.0091(12) 0.0065(11) -0.0036(11)
C35 0.060(2) 0.0526(18) 0.071(2) -0.0060(15) 0.0350(17) 0.0076(16)
C36 0.092(3) 0.083(3) 0.072(2) 0.001(2) 0.043(2) 0.026(2)
C37 0.081(3) 0.089(3) 0.121(4) 0.028(2) 0.034(3) 0.025(3)
C38 0.080(3) 0.071(3) 0.097(3) 0.023(2) 0.031(2) -0.001(2)
Cl1 0.0538(4) 0.0557(4) 0.0578(4) 0.0102(4) 0.0200(4) -0.0059(4)
Cl2 0.0491(4) 0.0603(5) 0.0508(4) 0.0039(3) 0.0180(3) -0.0090(4)
Fe1 0.0288(2) 0.0411(2) 0.02566(18) -0.00498(15) 0.00670(14) -0.00089(15)
Fe2 0.0304(2) 0.0436(2) 0.02459(18) -0.00648(15) 0.00658(15) -0.00295(15)
N1 0.163(4) 0.103(3) 0.103(3) 0.048(3) 0.028(3) 0.008(3)
O1 0.0312(9) 0.0468(10) 0.0276(8) -0.0103(8) 0.0053(7) -0.0003(8)
O2 0.0426(11) 0.0564(12) 0.0271(9) -0.0081(9) 0.0088(8) 0.0021(8)
O3 0.0302(9) 0.0504(10) 0.0275(8) -0.0057(8) 0.0042(7) -0.0011(8)
O4 0.0372(10) 0.0507(11) 0.0387(10) -0.0093(8) 0.0110(8) 0.0018(9)
O5 0.0547(13) 0.0775(15) 0.0301(10) 0.0058(11) 0.0012(9) 0.0105(10)
O6 0.0398(10) 0.0444(10) 0.0408(10) -0.0137(8) 0.0111(8) 0.0023(8)
O7 0.0349(10) 0.0467(10) 0.0344(9) 0.0000(8) 0.0072(8) -0.0038(8)
O8 0.0305(9) 0.0430(10) 0.0258(8) -0.0068(8) 0.0058(7) -0.0036(7)
O9 0.0410(11) 0.0526(11) 0.0267(9) -0.0066(9) 0.0081(8) -0.0014(8)
O10 0.0298(9) 0.0538(11) 0.0278(9) -0.0070(8) 0.0054(7) -0.0017(8)
O11 0.0400(11) 0.0584(12) 0.0362(10) -0.0130(9) 0.0117(9) -0.0013(9)
O12 0.0478(12) 0.0713(13) 0.0283(9) 0.0010(10) -0.0012(9) 0.0063(9)
O13 0.0403(11) 0.0453(11) 0.0430(10) -0.0052(8) 0.0159(9) 0.0021(9)
O14 0.0377(10) 0.0456(10) 0.0324(9) -0.0036(8) 0.0072(8) -0.0051(8)

loop_
_atom_type_symbol
_atom_type_description
_atom_type_scat_dispersion_real
_atom_type_scat_dispersion_imag
_atom_type_scat_source
C C 0.0033 0.0016 'International Tables Vol C Tables 4.2.6.8 and 6.1.1.4'
H H 0.0000 0.0000 'International Tables Vol C Tables 4.2.6.8 and 6.1.1.4'
N N 0.0061 0.0033 'International Tables Vol C Tables 4.2.6.8 and 6.1.1.4'
O O 0.0106 0.0060 'International Tables Vol C Tables 4.2.6.8 and 6.1.1.4'
Cl Cl 0.1484 0.1585 'International Tables Vol C Tables 4.2.6.8 and 6.1.1.4'
Fe Fe 0.3463 0.8444 'International Tables Vol C Tables 4.2.6.8 and 6.1.1.4'

loop_
_geom_angle_atom_site_label_1
_geom_angle_atom_site_label_2
_geom_angle_atom_site_label_3
_geom_angle
_geom_angle_publ_flag
O1 C1 C6 118.1(2) ?
O1 C1 C2 123.4(2) ?
C6 C1 C2 118.5(2) ?
C1 C2 C7 122.3(2) ?
C1 C2 C3 119.6(2) ?
C7 C2 C3 118.1(2) ?
C4 C3 C2 120.4(3) ?
C4 C3 H3 119.8 ?
C2 C3 H3 119.8 ?
C3 C4 C5 120.5(3) ?
C3 C4 H4 119.8 ?
C5 C4 H4 119.8 ?
C6 C5 C4 120.9(3) ?
C6 C5 H5 119.5 ?
C4 C5 H5 119.5 ?
O6 C6 C5 125.9(2) ?
O6 C6 C1 114.0(2) ?
C5 C6 C1 120.1(2) ?
O2 C7 C2 127.3(2) ?
O2 C7 H7A 116.4 ?
C2 C7 H7A 116.4 ?
O6 C8 C9 108.1(2) ?
O6 C8 H8A 110.1 ?
C9 C8 H8A 110.1 ?
O6 C8 H8B 110.1 ?
C9 C8 H8B 110.1 ?
H8A C8 H8B 108.4 ?
C8 C9 H9A 109.5 ?
C8 C9 H9B 109.5 ?
H9A C9 H9B 109.5 ?
C8 C9 H9C 109.5 ?
H9A C9 H9C 109.5 ?
H9B C9 H9C 109.5 ?
O3 C10 C11 124.4(2) ?
O3 C10 C15 117.5(2) ?
C11 C10 C15 118.1(2) ?
C10 C11 C12 120.1(3) ?
C10 C11 C16 122.7(2) ?
C12 C11 C16 117.1(3) ?
C13 C12 C11 120.5(3) ?
C13 C12 H12 119.8 ?
C11 C12 H12 119.8 ?
C12 C13 C14 120.6(3) ?
C12 C13 H13 119.7 ?
C14 C13 H13 119.7 ?
C15 C14 C13 120.9(3) ?
C15 C14 H14 119.6 ?
C13 C14 H14 119.6 ?
O5 C15 C14 125.8(3) ?
O5 C15 C10 114.4(2) ?
C14 C15 C10 119.8(3) ?
O4 C16 C11 127.9(3) ?
O4 C16 H16 116.1 ?
C11 C16 H16 116.1 ?
O5 C17 C18 108.2(3) ?
O5 C17 H17A 110.1 ?
C18 C17 H17A 110.1 ?
O5 C17 H17B 110.1 ?
C18 C17 H17B 110.1 ?
H17A C17 H17B 108.4 ?
C17 C18 H18A 109.5 ?
C17 C18 H18B 109.5 ?
H18A C18 H18B 109.5 ?
C17 C18 H18C 109.5 ?
H18A C18 H18C 109.5 ?
H18B C18 H18C 109.5 ?
O10 C19 C24 123.7(2) ?
O10 C19 C20 117.6(2) ?
C24 C19 C20 118.6(2) ?
O12 C20 C21 126.4(3) ?
O12 C20 C19 113.9(2) ?
C21 C20 C19 119.7(3) ?
C20 C21 C22 120.9(3) ?
C20 C21 H21 119.5 ?
C22 C21 H21 119.5 ?
C23 C22 C21 120.6(3) ?
C23 C22 H22 119.7 ?
C21 C22 H22 119.7 ?
C22 C23 C24 120.5(3) ?
C22 C23 H23 119.7 ?
C24 C23 H23 119.7 ?
C19 C24 C25 122.6(2) ?
C19 C24 C23 119.6(3) ?
C25 C24 C23 117.8(3) ?
O11 C25 C24 127.9(3) ?
O11 C25 H25 116.1 ?
C24 C25 H25 116.1 ?
O12 C26 C27 108.4(3) ?
O12 C26 H26A 110.0 ?
C27 C26 H26A 110.0 ?
O12 C26 H26B 110.0 ?
C27 C26 H26B 110.0 ?
H26A C26 H26B 108.4 ?
C26 C27 H27A 109.5 ?
C26 C27 H27B 109.5 ?
H27A C27 H27B 109.5 ?
C26 C27 H27C 109.5 ?
H27A C27 H27C 109.5 ?
H27B C27 H27C 109.5 ?
O8 C28 C33 123.3(2) ?
O8 C28 C29 118.6(2) ?
C33 C28 C29 118.1(2) ?
O13 C29 C30 125.0(2) ?
O13 C29 C28 114.7(2) ?
C30 C29 C28 120.3(2) ?
C29 C30 C31 120.3(3) ?
C29 C30 H30 119.8 ?
C31 C30 H30 119.8 ?
C32 C31 C30 120.8(3) ?
C32 C31 H31 119.6 ?
C30 C31 H31 119.6 ?
C31 C32 C33 120.3(3) ?
C31 C32 H32 119.8 ?
C33 C32 H32 119.8 ?
C28 C33 C32 120.1(3) ?
C28 C33 C34 122.5(2) ?
C32 C33 C34 117.4(2) ?
O9 C34 C33 127.5(2) ?
O9 C34 H34 116.2 ?
C33 C34 H34 116.2 ?
O13 C35 C36 108.4(3) ?
O13 C35 H35A 110.0 ?
C36 C35 H35A 110.0 ?
O13 C35 H35B 110.0 ?
C36 C35 H35B 110.0 ?
H35A C35 H35B 108.4 ?
C35 C36 H36A 109.5 ?
C35 C36 H36B 109.5 ?
H36A C36 H36B 109.5 ?
C35 C36 H36C 109.5 ?
H36A C36 H36C 109.5 ?
H36B C36 H36C 109.5 ?
C38 C37 H37A 109.5 ?
C38 C37 H37B 109.5 ?
H37A C37 H37B 109.5 ?
C38 C37 H37C 109.5 ?
H37A C37 H37C 109.5 ?
H37B C37 H37C 109.5 ?
N1 C38 C37 179.3(6) ?
O1 Fe1 O3 93.15(7) y
O1 Fe1 O2 88.89(7) y
O3 Fe1 O2 170.39(8) y
O1 Fe1 O4 170.79(8) y
O3 Fe1 O4 89.05(7) y
O2 Fe1 O4 87.50(7) y
O1 Fe1 O7 89.54(7) y
O3 Fe1 O7 87.86(7) y
O2 Fe1 O7 82.76(7) y
O4 Fe1 O7 81.59(7) y
O1 Fe1 Cl1 99.62(6) y
O3 Fe1 Cl1 96.92(6) y
O2 Fe1 Cl1 91.99(6) y
O4 Fe1 Cl1 88.98(6) y
O7 Fe1 Cl1 169.38(5) y
O10 Fe2 O8 92.46(7) y
O10 Fe2 O9 171.40(8) y
O8 Fe2 O9 88.40(7) y
O10 Fe2 O11 88.82(7) y
O8 Fe2 O11 170.26(8) y
O9 Fe2 O11 88.92(7) y
O10 Fe2 O14 88.45(7) y
O8 Fe2 O14 88.73(7) y
O9 Fe2 O14 83.01(7) y
O11 Fe2 O14 81.66(7) y
O10 Fe2 Cl2 97.26(6) y
O8 Fe2 Cl2 99.93(6) y
O9 Fe2 Cl2 91.01(6) y
O11 Fe2 Cl2 89.47(6) y
O14 Fe2 Cl2 169.37(5) y
C1 O1 Fe1 131.13(15) ?
C7 O2 Fe1 126.59(17) ?
C10 O3 Fe1 129.49(17) ?
C16 O4 Fe1 124.91(18) ?
C15 O5 C17 118.1(2) ?
C6 O6 C8 117.2(2) ?
Fe1 O7 H7 116.9 ?
Fe1 O7 H7B 108.8 ?
H7 O7 H7B 109.8 ?
C28 O8 Fe2 129.83(15) ?
C34 O9 Fe2 125.71(17) ?
C19 O10 Fe2 129.90(16) ?
C25 O11 Fe2 124.78(18) ?
C20 O12 C26 117.8(2) ?
C29 O13 C35 117.1(2) ?
Fe2 O14 H14A 112.6 ?
Fe2 O14 H14B 107.6 ?
H14A O14 H14B 109.9 ?

loop_
_geom_bond_atom_site_label_1
_geom_bond_atom_site_label_2
_geom_bond_distance
_geom_bond_publ_flag
C1 O1 1.319(3) ?
C1 C6 1.414(3) ?
C1 C2 1.414(3) ?
C2 C7 1.416(4) ?
C2 C3 1.420(3) ?
C3 C4 1.353(4) ?
C3 H3 0.9300 ?
C4 C5 1.395(4) ?
C4 H4 0.9300 ?
C5 C6 1.377(3) ?
C5 H5 0.9300 ?
C6 O6 1.364(3) ?
C7 O2 1.248(3) ?
C7 H7A 0.9300 ?
C8 O6 1.440(3) ?
C8 C9 1.494(4) ?
C8 H8A 0.9700 ?
C8 H8B 0.9700 ?
C9 H9A 0.9600 ?
C9 H9B 0.9600 ?
C9 H9C 0.9600 ?
C10 O3 1.315(3) ?
C10 C11 1.401(4) ?
C10 C15 1.422(4) ?
C11 C12 1.418(4) ?
C11 C16 1.420(4) ?
C12 C13 1.345(5) ?
C12 H12 0.9300 ?
C13 C14 1.387(5) ?
C13 H13 0.9300 ?
C14 C15 1.383(4) ?
C14 H14 0.9300 ?
C15 O5 1.368(4) ?
C16 O4 1.241(3) ?
C16 H16 0.9300 ?
C17 O5 1.433(3) ?
C17 C18 1.491(5) ?
C17 H17A 0.9700 ?
C17 H17B 0.9700 ?
C18 H18A 0.9600 ?
C18 H18B 0.9600 ?
C18 H18C 0.9600 ?
C19 O10 1.317(3) ?
C19 C24 1.408(4) ?
C19 C20 1.417(3) ?
C20 O12 1.358(3) ?
C20 C21 1.382(4) ?
C21 C22 1.396(5) ?
C21 H21 0.9300 ?
C22 C23 1.343(4) ?
C22 H22 0.9300 ?
C23 C24 1.423(4) ?
C23 H23 0.9300 ?
C24 C25 1.423(4) ?
C25 O11 1.240(3) ?
C25 H25 0.9300 ?
C26 O12 1.438(3) ?
C26 C27 1.473(5) ?
C26 H26A 0.9700 ?
C26 H26B 0.9700 ?
C27 H27A 0.9600 ?
C27 H27B 0.9600 ?
C27 H27C 0.9600 ?
C28 O8 1.316(3) ?
C28 C33 1.411(3) ?
C28 C29 1.411(3) ?
C29 O13 1.369(3) ?
C29 C30 1.383(4) ?
C30 C31 1.399(4) ?
C30 H30 0.9300 ?
C31 C32 1.344(4) ?
C31 H31 0.9300 ?
C32 C33 1.414(4) ?
C32 H32 0.9300 ?
C33 C34 1.426(4) ?
C34 O9 1.237(3) ?
C34 H34 0.9300 ?
C35 O13 1.433(3) ?
C35 C36 1.489(4) ?
C35 H35A 0.9700 ?
C35 H35B 0.9700 ?
C36 H36A 0.9600 ?
C36 H36B 0.9600 ?
C36 H36C 0.9600 ?
C37 C38 1.436(6) ?
C37 H37A 0.9600 ?
C37 H37B 0.9600 ?
C37 H37C 0.9600 ?
C38 N1 1.133(5) ?
Cl1 Fe1 2.3007(8) ?
Cl2 Fe2 2.2990(8) ?
Fe1 O1 1.9088(17) y
Fe1 O3 1.9296(16) y
Fe1 O2 2.0447(17) y
Fe1 O4 2.0719(18) y
Fe1 O7 2.1573(18) y
Fe2 O10 1.9181(16) y
Fe2 O8 1.9343(17) y
Fe2 O9 2.0551(17) y
Fe2 O11 2.0763(18) y
Fe2 O14 2.1379(18) y
O7 H7 0.8453 ?
O7 H7B 0.8394 ?
O14 H14A 0.8504 ?
O14 H14B 0.8371 ?

loop_
_geom_hbond_atom_site_label_D
_geom_hbond_atom_site_label_H
_geom_hbond_atom_site_label_A
_geom_hbond_site_symmetry_A
_geom_hbond_distance_DH
_geom_hbond_distance_HA
_geom_hbond_distance_DA
_geom_hbond_angle_DHA
O7 H7 O10 . 0.85 2.22 2.887(2) 136.2
O7 H7 O12 . 0.85 2.25 3.027(3) 153.2
O14 H14A O3 . 0.85 2.13 2.862(2) 144.6
O14 H14A O5 . 0.85 2.28 3.008(3) 143.3
O7 H7B O8 . 0.84 2.19 2.896(2) 141.5
O7 H7B O13 . 0.84 2.33 3.063(2) 146.1
O14 H14B O1 . 0.84 2.23 2.908(2) 138.5
O14 H14B O6 . 0.84 2.28 3.026(2) 148.7
C7 H7A Cl2 4_566 0.93 2.80 3.724(3) 171
C34 H34 O2 4_565 0.93 2.57 3.014(3) 110
C37 H37C O6 3_666 0.96 2.58 3.506(5) 162
